data_1550801
loop_
_publ_author_name
'Mandal, Mrinmay'
'Ramkumar, Venkatachalam'
'Chakraborty, Debashis'

_publ_section_title
;
 Salen complexes of zirconium and hafnium: synthesis, structural
 characterization and polymerization studies
;
_journal_issue 25
_journal_name_full 'Polymer Chemistry'
_journal_page_first 3444
_journal_paper_doi 10.1039/C8PY01750F
_journal_volume 10
_journal_year 2019
_chemical_formula_moiety 'C32 H20 Cl8 N4 O4 Zr'
_chemical_formula_sum 'C32 H20 Cl8 N4 O4 Zr'
_chemical_formula_weight 899.34
_space_group_IT_number 14
_space_group_name_Hall '-P 2ybc'
_space_group_name_H-M_alt 'P 1 21/c 1'
_symmetry_cell_setting monoclinic
_symmetry_space_group_name_Hall '-P 2ybc'
_symmetry_space_group_name_H-M 'P 1 21/c 1'
_atom_sites_solution_hydrogens geom
_atom_sites_solution_primary direct
_atom_sites_solution_secondary difmap
_audit_creation_method SHELXL-97
_audit_update_record
;
2018-01-09 deposited with the CCDC.    2019-03-25 downloaded from the CCDC.
;
_cell_angle_alpha 90.00
_cell_angle_beta 105.4610(10)
_cell_angle_gamma 90.00
_cell_formula_units_Z 4
_cell_length_a 20.4732(6)
_cell_length_b 12.5483(4)
_cell_length_c 13.5794(4)
_cell_measurement_reflns_used 7302
_cell_measurement_temperature 298(2)
_cell_measurement_theta_max 28.48
_cell_measurement_theta_min 2.25
_cell_volume 3362.36(18)
_computing_cell_refinement APEXII,Bruker,2004
_computing_data_collection APEXII,Bruker,2004
_computing_data_reduction SAINT,Bruker,2004
_computing_molecular_graphics 'ORTEP-3 (Farrugia, 1997)'
_computing_publication_material 'SHELXL-97 (Sheldrick, 2008)'
_computing_structure_refinement 'SHELXL-97 (Sheldrick, 2008)'
_computing_structure_solution 'SHELXS-97 (Sheldrick, 2008)'
_diffrn_ambient_temperature 298(2)
_diffrn_measured_fraction_theta_full 1.000
_diffrn_measured_fraction_theta_max 0.977
_diffrn_measurement_device_type 'Bruker APEXII CCD area detector'
_diffrn_measurement_method 'phi and omega scans'
_diffrn_radiation_monochromator graphite
_diffrn_radiation_source 'fine-focus sealed tube'
_diffrn_radiation_type MoK\a
_diffrn_radiation_wavelength 0.71073
_diffrn_reflns_av_R_equivalents 0.0171
_diffrn_reflns_av_sigmaI/netI 0.0220
_diffrn_reflns_limit_h_max 27
_diffrn_reflns_limit_h_min -27
_diffrn_reflns_limit_k_max 16
_diffrn_reflns_limit_k_min -16
_diffrn_reflns_limit_l_max 17
_diffrn_reflns_limit_l_min -18
_diffrn_reflns_number 24858
_diffrn_reflns_theta_full 25.00
_diffrn_reflns_theta_max 28.53
_diffrn_reflns_theta_min 1.03
_exptl_absorpt_coefficient_mu 1.009
_exptl_absorpt_correction_T_max 0.934
_exptl_absorpt_correction_T_min 0.834
_exptl_absorpt_correction_type multi-scan
_exptl_absorpt_process_details 'SADABS (Bruker,2004)'
_exptl_crystal_colour yellow
_exptl_crystal_density_diffrn 1.777
_exptl_crystal_density_method 'not measured'
_exptl_crystal_description block
_exptl_crystal_F_000 1792
_exptl_crystal_size_max 0.25
_exptl_crystal_size_mid 0.15
_exptl_crystal_size_min 0.10
_refine_diff_density_max 0.969
_refine_diff_density_min -0.822
_refine_diff_density_rms 0.064
_refine_ls_extinction_method none
_refine_ls_goodness_of_fit_ref 1.049
_refine_ls_hydrogen_treatment constr
_refine_ls_matrix_type full
_refine_ls_number_parameters 442
_refine_ls_number_reflns 8358
_refine_ls_number_restraints 0
_refine_ls_restrained_S_all 1.049
_refine_ls_R_factor_all 0.0356
_refine_ls_R_factor_gt 0.0255
_refine_ls_shift/su_max 0.002
_refine_ls_shift/su_mean 0.000
_refine_ls_structure_factor_coef Fsqd
_refine_ls_weighting_details 'calc w=1/[\s^2^(Fo^2^)+(0.0198P)^2^+3.2436P] where P=(Fo^2^+2Fc^2^)/3'
_refine_ls_weighting_scheme calc
_refine_ls_wR_factor_gt 0.0558
_refine_ls_wR_factor_ref 0.0608
_reflns_number_gt 7061
_reflns_number_total 8358
_reflns_threshold_expression >2sigma(I)
_cod_data_source_file c8py01750f2.cif
_cod_data_source_block Zr3
_cod_depositor_comments
;
The following automatic conversions were performed:

'_symmetry_cell_setting' value 'Monoclinic' changed to 'monoclinic'
according to
/home/data/users/saulius/crontab/automatic-downloads/rss-feeds/RSC/lib/dictionaries/cif_core.dic
dictionary named 'cif_core.dic' version 2.4.2 from 2011-04-26.

Automatic conversion script
Id: cif_fix_values 4973 2017-02-22 13:04:09Z antanas 

 Adding full bibliography for 1550799--1550804.cif.
;
_cod_original_cell_volume 3362.35(18)
_cod_original_sg_symbol_Hall '-P 2ybc '
_cod_original_sg_symbol_H-M P2(1)/c
_cod_database_code 1550801

loop_
_symmetry_equiv_pos_as_xyz
'x, y, z'
'-x, y+1/2, -z+1/2'
'-x, -y, -z'
'x, -y-1/2, z-1/2'

loop_
_atom_site_label
_atom_site_type_symbol
_atom_site_fract_x
_atom_site_fract_y
_atom_site_fract_z
_atom_site_U_iso_or_equiv
_atom_site_adp_type
_atom_site_occupancy
_atom_site_symmetry_multiplicity
_atom_site_calc_flag
_atom_site_refinement_flags
C1 C 0.32242(9) 1.04411(14) -0.00925(13) 0.0173(3) Uani 1 1 d .
C2 C 0.31103(9) 1.15152(14) -0.04031(13) 0.0186(3) Uani 1 1 d .
C3 C 0.36229(9) 1.22547(14) -0.02587(14) 0.0202(4) Uani 1 1 d .
H3 H 0.3526 1.2963 -0.0441 0.024 Uiso 1 1 calc R
C4 C 0.42873(9) 1.19275(15) 0.01640(14) 0.0212(4) Uani 1 1 d .
C5 C 0.44324(9) 1.08885(15) 0.04508(14) 0.0210(4) Uani 1 1 d .
H5 H 0.4880 1.0677 0.0719 0.025 Uiso 1 1 calc R
C6 C 0.39076(9) 1.01454(14) 0.03402(14) 0.0190(4) Uani 1 1 d .
C7 C 0.40834(9) 0.90977(15) 0.07900(15) 0.0215(4) Uani 1 1 d .
H7 H 0.4537 0.8899 0.0944 0.026 Uiso 1 1 calc R
C8 C 0.39637(9) 0.74875(15) 0.15847(17) 0.0282(5) Uani 1 1 d .
H8A H 0.4453 0.7552 0.1812 0.034 Uiso 1 1 calc R
H8B H 0.3852 0.6850 0.1170 0.034 Uiso 1 1 calc R
C9 C 0.36710(9) 0.74224(15) 0.24941(16) 0.0257(4) Uani 1 1 d .
H9A H 0.3839 0.6794 0.2899 0.031 Uiso 1 1 calc R
H9B H 0.3796 0.8047 0.2923 0.031 Uiso 1 1 calc R
C10 C 0.26433(9) 0.65437(14) 0.23254(14) 0.0194(4) Uani 1 1 d .
H10 H 0.2909 0.6074 0.2795 0.023 Uiso 1 1 calc R
C11 C 0.19307(9) 0.62847(14) 0.19267(14) 0.0182(3) Uani 1 1 d .
C12 C 0.17296(9) 0.52410(15) 0.20509(14) 0.0213(4) Uani 1 1 d .
H12 H 0.2046 0.4741 0.2387 0.026 Uiso 1 1 calc R
C13 C 0.10616(10) 0.49568(15) 0.16739(15) 0.0231(4) Uani 1 1 d .
C14 C 0.05777(9) 0.57001(15) 0.12082(15) 0.0230(4) Uani 1 1 d .
H14 H 0.0125 0.5504 0.0962 0.028 Uiso 1 1 calc R
C15 C 0.07775(9) 0.67371(15) 0.11148(14) 0.0201(4) Uani 1 1 d .
C16 C 0.14626(9) 0.70670(14) 0.14326(13) 0.0173(3) Uani 1 1 d .
C17 C 0.31463(9) 1.06059(14) 0.21743(13) 0.0177(3) Uani 1 1 d .
C18 C 0.38072(9) 1.09649(15) 0.26632(14) 0.0208(4) Uani 1 1 d .
C19 C 0.39784(10) 1.20282(15) 0.27158(14) 0.0229(4) Uani 1 1 d .
H19 H 0.4422 1.2237 0.3020 0.027 Uiso 1 1 calc R
C20 C 0.34879(10) 1.27868(15) 0.23144(14) 0.0219(4) Uani 1 1 d .
C21 C 0.28298(10) 1.24886(15) 0.18690(14) 0.0208(4) Uani 1 1 d .
H21 H 0.2500 1.3003 0.1622 0.025 Uiso 1 1 calc R
C22 C 0.26585(9) 1.14039(14) 0.17891(13) 0.0180(3) Uani 1 1 d .
C23 C 0.19699(9) 1.11224(14) 0.12452(13) 0.0183(3) Uani 1 1 d .
H23 H 0.1646 1.1660 0.1137 0.022 Uiso 1 1 calc R
C24 C 0.10668(9) 1.01017(15) 0.02922(14) 0.0208(4) Uani 1 1 d .
H24A H 0.0842 1.0788 0.0242 0.025 Uiso 1 1 calc R
H24B H 0.0823 0.9598 0.0605 0.025 Uiso 1 1 calc R
C25 C 0.10857(9) 0.97158(14) -0.07568(14) 0.0211(4) Uani 1 1 d .
H25A H 0.0629 0.9601 -0.1181 0.025 Uiso 1 1 calc R
H25B H 0.1302 1.0244 -0.1085 0.025 Uiso 1 1 calc R
C26 C 0.11851(9) 0.79305(14) -0.11778(14) 0.0184(3) Uani 1 1 d .
H26 H 0.0761 0.8056 -0.1623 0.022 Uiso 1 1 calc R
C27 C 0.14583(9) 0.68632(14) -0.11752(14) 0.0184(3) Uani 1 1 d .
C28 C 0.10358(9) 0.60760(15) -0.17485(14) 0.0211(4) Uani 1 1 d .
H28 H 0.0593 0.6241 -0.2106 0.025 Uiso 1 1 calc R
C29 C 0.12790(10) 0.50648(15) -0.17780(14) 0.0226(4) Uani 1 1 d .
C30 C 0.19497(10) 0.48151(15) -0.12978(15) 0.0250(4) Uani 1 1 d .
H30 H 0.2115 0.4132 -0.1346 0.030 Uiso 1 1 calc R
C31 C 0.23649(10) 0.55916(15) -0.07517(15) 0.0231(4) Uani 1 1 d .
C32 C 0.21338(9) 0.66313(14) -0.06326(13) 0.0177(3) Uani 1 1 d .
Cl1 Cl 0.22825(2) 1.19202(3) -0.09445(4) 0.02349(10) Uani 1 1 d .
Cl2 Cl 0.49348(3) 1.28651(4) 0.03497(4) 0.03165(11) Uani 1 1 d .
Cl3 Cl 0.08198(3) 0.36433(4) 0.18081(5) 0.03545(12) Uani 1 1 d .
Cl4 Cl 0.01621(2) 0.76743(4) 0.05781(4) 0.03226(12) Uani 1 1 d .
Cl5 Cl 0.44394(2) 1.00462(4) 0.31747(4) 0.03023(11) Uani 1 1 d .
Cl6 Cl 0.37257(3) 1.41218(4) 0.23944(4) 0.03382(12) Uani 1 1 d .
Cl7 Cl 0.07504(3) 0.40542(4) -0.24324(4) 0.03133(11) Uani 1 1 d .
Cl8 Cl 0.32055(3) 0.52835(4) -0.01734(5) 0.04264(15) Uani 1 1 d .
N1 N 0.36692(7) 0.84278(12) 0.09906(12) 0.0207(3) Uani 1 1 d .
N2 N 0.29332(7) 0.73640(12) 0.20827(12) 0.0182(3) Uani 1 1 d .
N3 N 0.17719(7) 1.01934(12) 0.09021(11) 0.0170(3) Uani 1 1 d .
N4 N 0.14696(7) 0.87130(11) -0.06303(11) 0.0164(3) Uani 1 1 d .
O1 O 0.27203(6) 0.97730(10) -0.01904(10) 0.0184(3) Uani 1 1 d .
O2 O 0.16473(6) 0.80428(10) 0.12997(9) 0.0187(3) Uani 1 1 d .
O3 O 0.29966(6) 0.95887(10) 0.20709(10) 0.0200(3) Uani 1 1 d .
O4 O 0.25304(6) 0.73335(10) -0.00566(10) 0.0198(3) Uani 1 1 d .
Zr1 Zr 0.246205(8) 0.867378(13) 0.081105(13) 0.01373(4) Uani 1 1 d .

loop_
_atom_site_aniso_label
_atom_site_aniso_U_11
_atom_site_aniso_U_22
_atom_site_aniso_U_33
_atom_site_aniso_U_23
_atom_site_aniso_U_13
_atom_site_aniso_U_12
C1 0.0181(8) 0.0179(8) 0.0174(8) -0.0005(7) 0.0073(7) 0.0009(7)
C2 0.0191(8) 0.0195(9) 0.0182(8) 0.0000(7) 0.0067(7) 0.0018(7)
C3 0.0271(9) 0.0166(8) 0.0178(9) -0.0002(7) 0.0074(7) -0.0016(7)
C4 0.0237(9) 0.0222(9) 0.0187(9) -0.0036(7) 0.0071(7) -0.0072(7)
C5 0.0177(8) 0.0252(9) 0.0206(9) -0.0009(7) 0.0061(7) -0.0011(7)
C6 0.0179(8) 0.0193(9) 0.0211(9) 0.0001(7) 0.0076(7) 0.0006(7)
C7 0.0141(8) 0.0219(9) 0.0291(10) 0.0005(8) 0.0066(7) 0.0027(7)
C8 0.0141(8) 0.0203(9) 0.0486(13) 0.0103(9) 0.0055(8) 0.0062(7)
C9 0.0142(8) 0.0208(9) 0.0350(11) 0.0094(8) -0.0058(8) 0.0006(7)
C10 0.0173(8) 0.0169(8) 0.0212(9) 0.0050(7) 0.0002(7) 0.0027(7)
C11 0.0155(8) 0.0192(8) 0.0199(8) 0.0017(7) 0.0045(7) 0.0006(7)
C12 0.0199(8) 0.0189(9) 0.0251(9) 0.0021(7) 0.0059(7) 0.0006(7)
C13 0.0234(9) 0.0190(9) 0.0284(10) -0.0013(7) 0.0094(8) -0.0048(7)
C14 0.0171(8) 0.0279(10) 0.0248(9) -0.0035(8) 0.0068(7) -0.0036(7)
C15 0.0157(8) 0.0247(9) 0.0193(9) 0.0025(7) 0.0035(7) 0.0033(7)
C16 0.0172(8) 0.0199(8) 0.0154(8) 0.0017(7) 0.0054(7) 0.0005(7)
C17 0.0190(8) 0.0185(8) 0.0152(8) -0.0032(6) 0.0040(7) 0.0008(7)
C18 0.0187(8) 0.0225(9) 0.0198(9) -0.0012(7) 0.0025(7) 0.0034(7)
C19 0.0215(9) 0.0254(10) 0.0217(9) -0.0052(7) 0.0057(7) -0.0045(7)
C20 0.0295(10) 0.0178(9) 0.0192(9) -0.0030(7) 0.0079(8) -0.0025(7)
C21 0.0248(9) 0.0193(9) 0.0188(9) -0.0008(7) 0.0066(7) 0.0043(7)
C22 0.0199(8) 0.0180(8) 0.0169(8) -0.0028(7) 0.0061(7) 0.0027(7)
C23 0.0188(8) 0.0179(8) 0.0184(8) 0.0015(7) 0.0052(7) 0.0065(7)
C24 0.0133(8) 0.0188(9) 0.0280(10) -0.0001(7) 0.0013(7) 0.0067(7)
C25 0.0176(8) 0.0161(8) 0.0251(9) 0.0020(7) -0.0019(7) 0.0061(7)
C26 0.0151(8) 0.0199(9) 0.0190(8) 0.0024(7) 0.0025(7) 0.0033(7)
C27 0.0194(8) 0.0178(8) 0.0188(8) 0.0005(7) 0.0064(7) 0.0020(7)
C28 0.0187(8) 0.0228(9) 0.0224(9) -0.0018(7) 0.0064(7) -0.0006(7)
C29 0.0271(9) 0.0196(9) 0.0228(9) -0.0033(7) 0.0098(8) -0.0044(7)
C30 0.0337(10) 0.0155(9) 0.0260(10) -0.0015(7) 0.0084(8) 0.0048(8)
C31 0.0242(9) 0.0213(9) 0.0219(9) 0.0011(7) 0.0030(8) 0.0087(7)
C32 0.0205(8) 0.0163(8) 0.0166(8) 0.0010(6) 0.0057(7) 0.0025(7)
Cl1 0.0216(2) 0.0187(2) 0.0294(2) 0.00679(18) 0.00537(18) 0.00339(17)
Cl2 0.0297(2) 0.0270(2) 0.0335(3) -0.0002(2) 0.0000(2) -0.0131(2)
Cl3 0.0284(2) 0.0203(2) 0.0572(3) -0.0022(2) 0.0105(2) -0.0076(2)
Cl4 0.0151(2) 0.0332(3) 0.0442(3) 0.0103(2) 0.0005(2) 0.00374(19)
Cl5 0.0194(2) 0.0254(2) 0.0385(3) -0.0041(2) -0.0051(2) 0.00371(18)
Cl6 0.0431(3) 0.0199(2) 0.0368(3) -0.0007(2) 0.0076(2) -0.0080(2)
Cl7 0.0322(2) 0.0238(2) 0.0410(3) -0.0112(2) 0.0151(2) -0.0091(2)
Cl8 0.0345(3) 0.0323(3) 0.0485(3) -0.0142(2) -0.0111(2) 0.0199(2)
N1 0.0156(7) 0.0170(7) 0.0295(8) 0.0031(6) 0.0063(6) 0.0040(6)
N2 0.0138(7) 0.0176(7) 0.0204(7) 0.0028(6) -0.0005(6) 0.0017(6)
N3 0.0145(7) 0.0180(7) 0.0180(7) 0.0005(6) 0.0035(6) 0.0035(6)
N4 0.0151(6) 0.0159(7) 0.0177(7) 0.0022(6) 0.0034(6) 0.0042(6)
O1 0.0156(6) 0.0158(6) 0.0243(7) 0.0041(5) 0.0059(5) 0.0009(5)
O2 0.0148(6) 0.0189(6) 0.0219(6) 0.0057(5) 0.0042(5) 0.0028(5)
O3 0.0177(6) 0.0164(6) 0.0228(6) -0.0009(5) -0.0003(5) 0.0021(5)
O4 0.0169(6) 0.0172(6) 0.0230(7) -0.0016(5) 0.0011(5) 0.0042(5)
Zr1 0.01081(7) 0.01193(8) 0.01738(8) 0.00182(6) 0.00189(6) 0.00254(6)

loop_
_atom_type_symbol
_atom_type_description
_atom_type_scat_dispersion_real
_atom_type_scat_dispersion_imag
_atom_type_scat_source
C C 0.0033 0.0016 'International Tables Vol C Tables 4.2.6.8 and 6.1.1.4'
H H 0.0000 0.0000 'International Tables Vol C Tables 4.2.6.8 and 6.1.1.4'
N N 0.0061 0.0033 'International Tables Vol C Tables 4.2.6.8 and 6.1.1.4'
O O 0.0106 0.0060 'International Tables Vol C Tables 4.2.6.8 and 6.1.1.4'
Cl Cl 0.1484 0.1585 'International Tables Vol C Tables 4.2.6.8 and 6.1.1.4'
Zr Zr -2.9673 0.5597 'International Tables Vol C Tables 4.2.6.8 and 6.1.1.4'

loop_
_geom_angle_atom_site_label_1
_geom_angle_atom_site_label_2
_geom_angle_atom_site_label_3
_geom_angle
O1 C1 C2 121.19(16)
O1 C1 C6 122.67(16)
C2 C1 C6 116.13(16)
C3 C2 C1 122.82(17)
C3 C2 Cl1 119.03(14)
C1 C2 Cl1 118.10(14)
C2 C3 C4 119.03(17)
C2 C3 H3 120.5
C4 C3 H3 120.5
C5 C4 C3 120.83(17)
C5 C4 Cl2 120.20(15)
C3 C4 Cl2 118.96(14)
C4 C5 C6 120.08(17)
C4 C5 H5 120.0
C6 C5 H5 120.0
C5 C6 C1 121.02(17)
C5 C6 C7 117.41(16)
C1 C6 C7 121.21(16)
N1 C7 C6 125.60(16)
N1 C7 H7 117.2
C6 C7 H7 117.2
N1 C8 C9 107.39(15)
N1 C8 H8A 110.2
C9 C8 H8A 110.2
N1 C8 H8B 110.2
C9 C8 H8B 110.2
H8A C8 H8B 108.5
N2 C9 C8 106.50(15)
N2 C9 H9A 110.4
C8 C9 H9A 110.4
N2 C9 H9B 110.4
C8 C9 H9B 110.4
H9A C9 H9B 108.6
N2 C10 C11 125.13(16)
N2 C10 H10 117.4
C11 C10 H10 117.4
C12 C11 C16 121.70(16)
C12 C11 C10 117.66(16)
C16 C11 C10 120.64(16)
C13 C12 C11 119.65(17)
C13 C12 H12 120.2
C11 C12 H12 120.2
C12 C13 C14 121.03(17)
C12 C13 Cl3 119.24(15)
C14 C13 Cl3 119.71(14)
C15 C14 C13 118.92(17)
C15 C14 H14 120.5
C13 C14 H14 120.5
C14 C15 C16 122.81(17)
C14 C15 Cl4 118.54(14)
C16 C15 Cl4 118.65(14)
O2 C16 C11 122.17(15)
O2 C16 C15 122.09(16)
C11 C16 C15 115.72(16)
O3 C17 C18 121.85(16)
O3 C17 C22 121.90(16)
C18 C17 C22 116.24(16)
C19 C18 C17 122.15(17)
C19 C18 Cl5 118.10(14)
C17 C18 Cl5 119.70(14)
C18 C19 C20 119.85(17)
C18 C19 H19 120.1
C20 C19 H19 120.1
C21 C20 C19 120.60(17)
C21 C20 Cl6 121.01(15)
C19 C20 Cl6 118.39(15)
C20 C21 C22 119.61(17)
C20 C21 H21 120.2
C22 C21 H21 120.2
C21 C22 C17 121.46(16)
C21 C22 C23 117.70(16)
C17 C22 C23 120.76(16)
N3 C23 C22 125.27(16)
N3 C23 H23 117.4
C22 C23 H23 117.4
N3 C24 C25 106.76(14)
N3 C24 H24A 110.4
C25 C24 H24A 110.4
N3 C24 H24B 110.4
C25 C24 H24B 110.4
H24A C24 H24B 108.6
N4 C25 C24 108.11(14)
N4 C25 H25A 110.1
C24 C25 H25A 110.1
N4 C25 H25B 110.1
C24 C25 H25B 110.1
H25A C25 H25B 108.4
N4 C26 C27 126.42(16)
N4 C26 H26 116.8
C27 C26 H26 116.8
C28 C27 C32 121.12(16)
C28 C27 C26 117.90(16)
C32 C27 C26 120.96(16)
C29 C28 C27 119.59(17)
C29 C28 H28 120.2
C27 C28 H28 120.2
C28 C29 C30 121.15(17)
C28 C29 Cl7 120.47(15)
C30 C29 Cl7 118.38(14)
C31 C30 C29 119.04(17)
C31 C30 H30 120.5
C29 C30 H30 120.5
C30 C31 C32 122.65(17)
C30 C31 Cl8 118.88(14)
C32 C31 Cl8 118.47(14)
O4 C32 C31 121.18(16)
O4 C32 C27 122.59(16)
C31 C32 C27 116.23(16)
C7 N1 C8 116.70(15)
C7 N1 Zr1 127.59(12)
C8 N1 Zr1 114.48(11)
C10 N2 C9 116.45(15)
C10 N2 Zr1 127.98(12)
C9 N2 Zr1 114.63(11)
C23 N3 C24 116.48(14)
C23 N3 Zr1 127.56(12)
C24 N3 Zr1 114.46(11)
C26 N4 C25 116.39(14)
C26 N4 Zr1 127.68(12)
C25 N4 Zr1 114.84(10)
C1 O1 Zr1 133.05(11)
C16 O2 Zr1 132.63(11)
C17 O3 Zr1 132.29(11)
C32 O4 Zr1 139.40(11)
O4 Zr1 O1 95.61(5)
O4 Zr1 O2 93.04(5)
O1 Zr1 O2 143.84(5)
O4 Zr1 O3 143.27(5)
O1 Zr1 O3 90.11(5)
O2 Zr1 O3 103.44(5)
O4 Zr1 N2 77.19(5)
O1 Zr1 N2 142.70(5)
O2 Zr1 N2 73.46(5)
O3 Zr1 N2 76.48(5)
O4 Zr1 N3 143.38(5)
O1 Zr1 N3 76.38(5)
O2 Zr1 N3 75.85(5)
O3 Zr1 N3 73.17(5)
N2 Zr1 N3 129.73(5)
O4 Zr1 N4 74.13(5)
O1 Zr1 N4 76.40(5)
O2 Zr1 N4 72.39(5)
O3 Zr1 N4 142.06(5)
N2 Zr1 N4 133.51(5)
N3 Zr1 N4 69.24(5)
O4 Zr1 N1 74.61(5)
O1 Zr1 N1 74.01(5)
O2 Zr1 N1 141.96(5)
O3 Zr1 N1 72.22(5)
N2 Zr1 N1 68.77(5)
N3 Zr1 N1 133.77(5)
N4 Zr1 N1 134.00(5)

loop_
_geom_bond_atom_site_label_1
_geom_bond_atom_site_label_2
_geom_bond_distance
C1 O1 1.308(2)
C1 C2 1.413(2)
C1 C6 1.415(2)
C2 C3 1.375(3)
C2 Cl1 1.7339(18)
C3 C4 1.390(3)
C3 H3 0.9300
C4 C5 1.370(3)
C4 Cl2 1.7399(18)
C5 C6 1.400(2)
C5 H5 0.9300
C6 C7 1.454(3)
C7 N1 1.274(2)
C7 H7 0.9300
C8 N1 1.465(2)
C8 C9 1.512(3)
C8 H8A 0.9700
C8 H8B 0.9700
C9 N2 1.466(2)
C9 H9A 0.9700
C9 H9B 0.9700
C10 N2 1.275(2)
C10 C11 1.451(2)
C10 H10 0.9300
C11 C12 1.397(2)
C11 C16 1.410(2)
C12 C13 1.373(3)
C12 H12 0.9300
C13 C14 1.385(3)
C13 Cl3 1.7444(19)
C14 C15 1.380(3)
C14 H14 0.9300
C15 C16 1.415(2)
C15 Cl4 1.7355(18)
C16 O2 1.308(2)
C17 O3 1.311(2)
C17 C18 1.413(2)
C17 C22 1.412(2)
C18 C19 1.377(3)
C18 Cl5 1.7341(18)
C19 C20 1.386(3)
C19 H19 0.9300
C20 C21 1.373(3)
C20 Cl6 1.7398(19)
C21 C22 1.403(3)
C21 H21 0.9300
C22 C23 1.450(2)
C23 N3 1.280(2)
C23 H23 0.9300
C24 N3 1.465(2)
C24 C25 1.515(3)
C24 H24A 0.9700
C24 H24B 0.9700
C25 N4 1.469(2)
C25 H25A 0.9700
C25 H25B 0.9700
C26 N4 1.275(2)
C26 C27 1.451(2)
C26 H26 0.9300
C27 C28 1.404(3)
C27 C32 1.413(2)
C28 C29 1.368(3)
C28 H28 0.9300
C29 C30 1.390(3)
C29 Cl7 1.7481(19)
C30 C31 1.373(3)
C30 H30 0.9300
C31 C32 1.412(2)
C31 Cl8 1.7342(19)
C32 O4 1.307(2)
N1 Zr1 2.4374(15)
N2 Zr1 2.3928(14)
N3 Zr1 2.3960(14)
N4 Zr1 2.4170(14)
O1 Zr1 2.1011(12)
O2 Zr1 2.1071(12)
O3 Zr1 2.1082(12)
O4 Zr1 2.0795(12)

loop_
_geom_torsion_atom_site_label_1
_geom_torsion_atom_site_label_2
_geom_torsion_atom_site_label_3
_geom_torsion_atom_site_label_4
_geom_torsion
O1 C1 C2 C3 176.16(17)
C6 C1 C2 C3 -2.8(3)
O1 C1 C2 Cl1 -1.3(2)
C6 C1 C2 Cl1 179.68(13)
C1 C2 C3 C4 3.3(3)
Cl1 C2 C3 C4 -179.23(14)
C2 C3 C4 C5 -1.1(3)
C2 C3 C4 Cl2 -179.80(14)
C3 C4 C5 C6 -1.4(3)
Cl2 C4 C5 C6 177.31(14)
C4 C5 C6 C1 1.8(3)
C4 C5 C6 C7 -171.41(17)
O1 C1 C6 C5 -178.72(17)
C2 C1 C6 C5 0.3(3)
O1 C1 C6 C7 -5.8(3)
C2 C1 C6 C7 173.19(17)
C5 C6 C7 N1 161.37(19)
C1 C6 C7 N1 -11.8(3)
N1 C8 C9 N2 57.97(19)
N2 C10 C11 C12 163.35(19)
N2 C10 C11 C16 -16.7(3)
C16 C11 C12 C13 0.8(3)
C10 C11 C12 C13 -179.17(18)
C11 C12 C13 C14 -2.7(3)
C11 C12 C13 Cl3 178.56(15)
C12 C13 C14 C15 0.8(3)
Cl3 C13 C14 C15 179.57(15)
C13 C14 C15 C16 3.0(3)
C13 C14 C15 Cl4 -177.35(15)
C12 C11 C16 O2 -179.02(17)
C10 C11 C16 O2 1.0(3)
C12 C11 C16 C15 2.7(3)
C10 C11 C16 C15 -177.33(17)
C14 C15 C16 O2 177.05(17)
Cl4 C15 C16 O2 -2.6(2)
C14 C15 C16 C11 -4.6(3)
Cl4 C15 C16 C11 175.73(14)
O3 C17 C18 C19 175.67(18)
C22 C17 C18 C19 -3.4(3)
O3 C17 C18 Cl5 -1.7(3)
C22 C17 C18 Cl5 179.25(14)
C17 C18 C19 C20 2.5(3)
Cl5 C18 C19 C20 179.91(15)
C18 C19 C20 C21 0.4(3)
C18 C19 C20 Cl6 -179.88(15)
C19 C20 C21 C22 -2.2(3)
Cl6 C20 C21 C22 178.10(14)
C20 C21 C22 C17 1.2(3)
C20 C21 C22 C23 -175.45(17)
O3 C17 C22 C21 -177.52(17)
C18 C17 C22 C21 1.5(3)
O3 C17 C22 C23 -1.0(3)
C18 C17 C22 C23 178.04(16)
C21 C22 C23 N3 163.10(18)
C17 C22 C23 N3 -13.6(3)
N3 C24 C25 N4 56.35(18)
N4 C26 C27 C28 172.86(18)
N4 C26 C27 C32 -8.7(3)
C32 C27 C28 C29 0.5(3)
C26 C27 C28 C29 178.95(17)
C27 C28 C29 C30 -3.7(3)
C27 C28 C29 Cl7 176.72(14)
C28 C29 C30 C31 2.6(3)
Cl7 C29 C30 C31 -177.81(16)
C29 C30 C31 C32 1.8(3)
C29 C30 C31 Cl8 -178.83(15)
C30 C31 C32 O4 175.76(18)
Cl8 C31 C32 O4 -3.6(2)
C30 C31 C32 C27 -4.8(3)
Cl8 C31 C32 C27 175.84(14)
C28 C27 C32 O4 -176.95(17)
C26 C27 C32 O4 4.6(3)
C28 C27 C32 C31 3.6(3)
C26 C27 C32 C31 -174.82(17)
C6 C7 N1 C8 -170.91(18)
C6 C7 N1 Zr1 -4.3(3)
C9 C8 N1 C7 126.53(18)
C9 C8 N1 Zr1 -41.80(18)
C11 C10 N2 C9 -174.05(18)
C11 C10 N2 Zr1 -5.8(3)
C8 C9 N2 C10 120.97(18)
C8 C9 N2 Zr1 -48.83(17)
C22 C23 N3 C24 -174.55(17)
C22 C23 N3 Zr1 -9.4(3)
C25 C24 N3 C23 119.31(17)
C25 C24 N3 Zr1 -47.78(16)
C27 C26 N4 C25 -178.97(17)
C27 C26 N4 Zr1 -11.6(3)
C24 C25 N4 C26 128.86(17)
C24 C25 N4 Zr1 -40.19(17)
C2 C1 O1 Zr1 -131.70(15)
C6 C1 O1 Zr1 47.2(2)
C11 C16 O2 Zr1 44.5(2)
C15 C16 O2 Zr1 -137.25(15)
C18 C17 O3 Zr1 -132.55(15)
C22 C17 O3 Zr1 46.4(2)
C31 C32 O4 Zr1 -152.64(15)
C27 C32 O4 Zr1 27.9(3)
C32 O4 Zr1 O1 -108.40(18)
C32 O4 Zr1 O2 36.45(18)
C32 O4 Zr1 O3 153.85(16)
C32 O4 Zr1 N2 108.72(18)
C32 O4 Zr1 N3 -33.7(2)
C32 O4 Zr1 N4 -34.28(17)
C32 O4 Zr1 N1 179.91(19)
C1 O1 Zr1 O4 -117.76(15)
C1 O1 Zr1 O2 139.26(14)
C1 O1 Zr1 O3 25.90(15)
C1 O1 Zr1 N2 -41.57(19)
C1 O1 Zr1 N3 98.54(15)
C1 O1 Zr1 N4 170.08(16)
C1 O1 Zr1 N1 -45.54(15)
C16 O2 Zr1 O4 27.90(15)
C16 O2 Zr1 O1 131.70(14)
C16 O2 Zr1 O3 -119.01(15)
C16 O2 Zr1 N2 -47.77(15)
C16 O2 Zr1 N3 172.54(16)
C16 O2 Zr1 N4 100.20(15)
C16 O2 Zr1 N1 -40.79(19)
C17 O3 Zr1 O4 125.91(15)
C17 O3 Zr1 O1 26.36(16)
C17 O3 Zr1 O2 -119.80(15)
C17 O3 Zr1 N2 171.21(16)
C17 O3 Zr1 N3 -49.36(15)
C17 O3 Zr1 N4 -41.30(19)
C17 O3 Zr1 N1 99.51(16)
C10 N2 Zr1 O4 -69.92(16)
C9 N2 Zr1 O4 98.48(13)
C10 N2 Zr1 O1 -152.27(14)
C9 N2 Zr1 O1 16.12(17)
C10 N2 Zr1 O2 27.21(16)
C9 N2 Zr1 O2 -164.39(14)
C10 N2 Zr1 O3 135.92(17)
C9 N2 Zr1 O3 -55.68(13)
C10 N2 Zr1 N3 81.88(17)
C9 N2 Zr1 N3 -109.73(13)
C10 N2 Zr1 N4 -16.97(19)
C9 N2 Zr1 N4 151.43(12)
C10 N2 Zr1 N1 -148.17(17)
C9 N2 Zr1 N1 20.22(13)
C23 N3 Zr1 O4 -145.70(14)
C24 N3 Zr1 O4 19.70(17)
C23 N3 Zr1 O1 -64.76(15)
C24 N3 Zr1 O1 100.64(12)
C23 N3 Zr1 O2 138.63(16)
C24 N3 Zr1 O2 -55.97(12)
C23 N3 Zr1 O3 29.56(15)
C24 N3 Zr1 O3 -165.04(13)
C23 N3 Zr1 N2 84.88(16)
C24 N3 Zr1 N2 -109.72(12)
C23 N3 Zr1 N4 -145.14(16)
C24 N3 Zr1 N4 20.25(12)
C23 N3 Zr1 N1 -13.41(19)
C24 N3 Zr1 N1 151.98(11)
C26 N4 Zr1 O4 23.71(15)
C25 N4 Zr1 O4 -168.70(13)
C26 N4 Zr1 O1 123.69(16)
C25 N4 Zr1 O1 -68.72(12)
C26 N4 Zr1 O2 -74.80(15)
C25 N4 Zr1 O2 92.78(12)
C26 N4 Zr1 O3 -164.20(14)
C25 N4 Zr1 O3 3.39(16)
C26 N4 Zr1 N2 -30.30(18)
C25 N4 Zr1 N2 137.29(12)
C26 N4 Zr1 N3 -155.95(17)
C25 N4 Zr1 N3 11.64(11)
C26 N4 Zr1 N1 72.57(17)
C25 N4 Zr1 N1 -119.84(12)
C7 N1 Zr1 O4 123.81(17)
C8 N1 Zr1 O4 -69.37(14)
C7 N1 Zr1 O1 23.19(16)
C8 N1 Zr1 O1 -169.98(14)
C7 N1 Zr1 O2 -161.41(15)
C8 N1 Zr1 O2 5.41(18)
C7 N1 Zr1 O3 -72.20(17)
C8 N1 Zr1 O3 94.62(14)
C7 N1 Zr1 N2 -154.22(18)
C8 N1 Zr1 N2 12.60(13)
C7 N1 Zr1 N3 -28.9(2)
C8 N1 Zr1 N3 137.87(13)
C7 N1 Zr1 N4 75.11(18)
C8 N1 Zr1 N4 -118.07(14)
